data_1558020
loop_
_publ_author_name
'M\"uller, Matthias'
'Karttunen, Antti J.'
'Buchner, Magnus R.'

_publ_section_title
;
 Speciation of Be2+ in acidic liquid ammonia and formation of tetra- and
 octanuclear beryllium amido clusters
;
_journal_issue 21
_journal_name_full 'Chemical Science'
_journal_page_first 5415
_journal_page_last 5422
_journal_paper_doi 10.1039/D0SC01112F
_journal_volume 11
_journal_year 2020
_chemical_formula_sum 'C2 H36 Be4 N16'
_chemical_formula_weight 320.51
_space_group_crystal_system trigonal
_space_group_IT_number 143
_space_group_name_Hall 'P 3'
_space_group_name_H-M_alt 'P 3'
_atom_sites_solution_hydrogens mixed
_audit_creation_method SHELXL-2018/3
_audit_update_record
;
2020-02-06 deposited with the CCDC.	2020-05-04 downloaded from the CCDC.
;
_cell_angle_alpha 90
_cell_angle_beta 90
_cell_angle_gamma 120
_cell_formula_units_Z 3
_cell_length_a 14.1334(3)
_cell_length_b 14.1334(3)
_cell_length_c 8.5563(3)
_cell_measurement_reflns_used 29697
_cell_measurement_temperature 100(2)
_cell_measurement_theta_max 158.92
_cell_measurement_theta_min 7.22
_cell_volume 1480.16(7)
_computing_structure_refinement 'SHELXL-2018/3 (Sheldrick, 2018)'
_computing_structure_solution 'SHELXT 2018/2 (Sheldrick, 2018)'
_diffrn_ambient_temperature 100(2)
_diffrn_detector_area_resol_mean 5.81
_diffrn_measured_fraction_theta_full 1.000
_diffrn_measured_fraction_theta_max 0.992
_diffrn_measurement_device_type 'STOE STADIVARI'
_diffrn_measurement_method 'rotation method, \w scans'
_diffrn_radiation_type CuK\a
_diffrn_radiation_wavelength 1.54178
_diffrn_reflns_av_R_equivalents 0.0318
_diffrn_reflns_av_unetI/netI 0.0210
_diffrn_reflns_Laue_measured_fraction_full 1.000
_diffrn_reflns_Laue_measured_fraction_max 0.992
_diffrn_reflns_limit_h_max 17
_diffrn_reflns_limit_h_min -16
_diffrn_reflns_limit_k_max 17
_diffrn_reflns_limit_k_min -17
_diffrn_reflns_limit_l_max 10
_diffrn_reflns_limit_l_min -10
_diffrn_reflns_number 31215
_diffrn_reflns_point_group_measured_fraction_full 0.997
_diffrn_reflns_point_group_measured_fraction_max 0.977
_diffrn_reflns_theta_full 67.679
_diffrn_reflns_theta_max 79.077
_diffrn_reflns_theta_min 3.611
_diffrn_source 'GeniX 3D HF Cu'
_exptl_absorpt_coefficient_mu 0.616
_exptl_absorpt_correction_type none
_exptl_crystal_colour colorless
_exptl_crystal_density_diffrn 1.079
_exptl_crystal_description Cuboctahedron
_exptl_crystal_F_000 528
_exptl_crystal_size_max 0.1
_exptl_crystal_size_mid 0.1
_exptl_crystal_size_min 0.1
_refine_diff_density_max 0.213
_refine_diff_density_min -0.188
_refine_diff_density_rms 0.030
_refine_ls_abs_structure_details
;
 Twinning involves inversion, so Flack parameter cannot be determined
;
_refine_ls_extinction_method none
_refine_ls_goodness_of_fit_ref 0.995
_refine_ls_hydrogen_treatment mixed
_refine_ls_matrix_type full
_refine_ls_number_parameters 255
_refine_ls_number_reflns 4168
_refine_ls_number_restraints 1
_refine_ls_restrained_S_all 0.995
_refine_ls_R_factor_all 0.0407
_refine_ls_R_factor_gt 0.0340
_refine_ls_shift/su_max 0.000
_refine_ls_shift/su_mean 0.000
_refine_ls_structure_factor_coef Fsqd
_refine_ls_weighting_details 'w=1/[\s^2^(Fo^2^)+(0.0564P)^2^] where P=(Fo^2^+2Fc^2^)/3'
_refine_ls_weighting_scheme calc
_refine_ls_wR_factor_gt 0.0840
_refine_ls_wR_factor_ref 0.0862
_reflns_Friedel_coverage 0.970
_reflns_Friedel_fraction_full 0.995
_reflns_Friedel_fraction_max 0.962
_reflns_number_gt 3657
_reflns_number_total 4168
_reflns_threshold_expression 'I > 2\s(I)'
_cod_data_source_file d0sc01112f2.cif
_cod_data_source_block 3
_cod_depositor_comments
;Adding full bibliography for 1558013--1558021.cif.

 Adding full bibliography for 1558013--1558021.cif.
;
_cod_original_cell_volume 1480.16(8)
_cod_database_code 1558020
_shelx_shelxl_version_number 2018/3
_shelx_space_group_comment
;
The symmetry employed for this shelxl refinement is uniquely defined
by the following loop, which should always be used as a source of
symmetry information in preference to the above space-group names.
They are only intended as comments.
;

loop_
_space_group_symop_operation_xyz
'x, y, z'
'-y, x-y, z'
'-x+y, -x, z'

loop_
_atom_site_label
_atom_site_type_symbol
_atom_site_fract_x
_atom_site_fract_y
_atom_site_fract_z
_atom_site_U_iso_or_equiv
_atom_site_adp_type
_atom_site_occupancy
_atom_site_site_symmetry_order
_atom_site_calc_flag
_atom_site_refinement_flags_posn
_atom_site_refinement_flags_adp
_atom_site_refinement_flags_occupancy
_atom_site_disorder_assembly
_atom_site_disorder_group
N1 N 0.27026(13) 0.73620(13) 0.09275(19) 0.0230(4) Uani 1 1 d . . . . .
H1A H 0.269536 0.736966 0.199082 0.028 Uiso 1 1 calc R U . . .
H1B H 0.236960 0.772997 0.057439 0.028 Uiso 1 1 calc R U . . .
N2 N 0.20160(14) 0.60606(14) -0.17386(19) 0.0244(4) Uani 1 1 d . . . . .
H2A H 0.162968 0.536600 -0.211249 0.029 Uiso 1 1 calc R U . . .
H2B H 0.169195 0.643878 -0.208493 0.029 Uiso 1 1 calc R U . . .
N3 N 0.06673(13) 0.13183(13) 0.53579(17) 0.0224(3) Uani 1 1 d . . . . .
H3A H 0.033117 0.167950 0.498986 0.027 Uiso 1 1 calc R U . . .
H3B H 0.136824 0.166756 0.500318 0.027 Uiso 1 1 calc R U . . .
N4 N 0.13166(13) 0.06603(13) 0.80382(18) 0.0225(4) Uani 1 1 d . . . . .
H4A H 0.132137 0.066282 0.910174 0.027 Uiso 1 1 calc R U . . .
H4B H 0.202155 0.101351 0.770017 0.027 Uiso 1 1 calc R U . . .
N5 N 0.79875(13) 0.40612(13) 1.4391(2) 0.0246(3) Uani 1 1 d . . . . .
H5A H 0.868752 0.444785 1.403734 0.030 Uiso 1 1 calc R U . . .
H5B H 0.800290 0.406926 1.545388 0.030 Uiso 1 1 calc R U . . .
N6 N 0.74172(14) 0.27638(13) 1.1729(2) 0.0241(3) Uani 1 1 d . . . . .
H6A H 0.712983 0.207105 1.135553 0.029 Uiso 1 1 calc R U . . .
H6B H 0.811837 0.316175 1.138451 0.029 Uiso 1 1 calc R U . . .
N7 N 0.333333 0.666667 -0.4519(3) 0.0273(6) Uani 1 3 d S T P . .
H7A H 0.394080 0.666752 -0.487335 0.041 Uiso 0.3333 1 calc R U P . .
H7B H 0.333248 0.727328 -0.487335 0.041 Uiso 0.3333 1 calc R U P . .
H7C H 0.272672 0.605920 -0.487335 0.041 Uiso 0.3333 1 calc R U P . .
N8 N 0.06348(13) 0.53649(14) 0.0961(2) 0.0261(4) Uani 1 1 d . . . . .
H8A H 0.035168 0.581457 0.084489 0.039 Uiso 1 1 calc R U . . .
H8B H 0.062267 0.519457 0.198889 0.039 Uiso 1 1 calc R U . . .
H8C H 0.022866 0.474211 0.040125 0.039 Uiso 1 1 calc R U . . .
N9 N 0.000000 0.000000 0.2594(3) 0.0249(6) Uani 1 3 d S T P . .
H9A H 0.065038 0.055159 0.223929 0.037 Uiso 0.3333 1 calc R U P . .
H9B H -0.055159 0.009879 0.223929 0.037 Uiso 0.3333 1 calc R U P . .
H9C H -0.009879 -0.065038 0.223929 0.037 Uiso 0.3333 1 calc R U P . .
N10 N 0.13428(13) 0.27054(12) 0.80520(18) 0.0246(4) Uani 1 1 d . . . . .
H10A H 0.206084 0.293218 0.822005 0.037 Uiso 1 1 calc R U . . .
H10B H 0.103034 0.274516 0.896119 0.037 Uiso 1 1 calc R U . . .
H10C H 0.128400 0.314162 0.732220 0.037 Uiso 1 1 calc R U . . .
N11 N 0.666667 0.333333 0.8961(3) 0.0264(6) Uani 1 3 d S T P . .
H11A H 0.675382 0.277458 0.860610 0.040 Uiso 0.3333 1 calc R U P . .
H11B H 0.722542 0.397924 0.860610 0.040 Uiso 0.3333 1 calc R U P . .
H11C H 0.602076 0.324618 0.860610 0.040 Uiso 0.3333 1 calc R U P . .
N12 N 0.81395(13) 0.21219(13) 1.4511(2) 0.0279(3) Uani 1 1 d . . . . .
H12A H 0.791399 0.189250 1.550600 0.042 Uiso 1 1 calc R U . . .
H12B H 0.886686 0.261888 1.451208 0.042 Uiso 1 1 calc R U . . .
H12C H 0.801340 0.153999 1.390765 0.042 Uiso 1 1 calc R U . . .
N13 N -0.06914(16) 0.36022(17) -0.1638(3) 0.0326(4) Uani 1 1 d . . . . .
N14 N -0.22297(16) 0.00086(17) 0.1762(2) 0.0347(4) Uani 1 1 d . . . . .
N15 N -0.38765(19) -0.05827(19) 0.4707(3) 0.0388(5) Uani 1 1 d . . . . .
N16 N 0.00750(18) 0.25622(18) 1.1265(2) 0.0323(4) Uani 1 1 d . . . . .
N17 N 0.4369(2) 0.3028(2) 0.7873(3) 0.0510(6) Uani 1 1 d . . . . .
N18 N 0.0885(2) 0.3957(2) 0.5228(3) 0.0564(7) Uani 1 1 d . . . . .
C1 C 0.3820(2) 0.3176(2) 0.8571(3) 0.0463(6) Uani 1 1 d . . . . .
C2 C 0.0872(2) 0.4467(2) 0.4310(3) 0.0451(6) Uani 1 1 d . . . . .
Be1 Be 0.333333 0.666667 -0.2409(5) 0.0243(8) Uani 1 3 d S T P . .
Be2 Be 0.20120(19) 0.60393(19) 0.0267(3) 0.0226(5) Uani 1 1 d . . . . .
Be3 Be 0.000000 0.000000 0.4692(5) 0.0223(8) Uani 1 3 d S T P . .
Be4 Be 0.06615(19) 0.13253(19) 0.7370(3) 0.0221(5) Uani 1 1 d . . . . .
Be5 Be 0.666667 0.333333 1.1061(5) 0.0233(7) Uani 1 3 d S T P . .
Be6 Be 0.73957(19) 0.2744(2) 1.3734(3) 0.0243(5) Uani 1 1 d . . . . .
H13A H -0.126(2) 0.302(2) -0.166(3) 0.036(7) Uiso 1 1 d . . . . .
H13B H -0.083(3) 0.422(3) -0.185(4) 0.061(9) Uiso 1 1 d . . . . .
H13C H -0.025(3) 0.358(3) -0.240(4) 0.060(9) Uiso 1 1 d . . . . .
H14A H -0.249(2) 0.018(2) 0.091(3) 0.037(7) Uiso 1 1 d . . . . .
H14B H -0.258(3) 0.001(3) 0.253(4) 0.060(10) Uiso 1 1 d . . . . .
H14C H -0.230(2) -0.070(3) 0.148(4) 0.056(9) Uiso 1 1 d . . . . .
H15A H -0.456(2) -0.079(2) 0.454(3) 0.024(6) Uiso 1 1 d . . . . .
H15B H -0.396(3) -0.131(3) 0.485(4) 0.064(10) Uiso 1 1 d . . . . .
H15C H -0.371(3) -0.032(3) 0.572(4) 0.092(14) Uiso 1 1 d . . . . .
H16A H -0.022(2) 0.288(2) 1.060(3) 0.053(9) Uiso 1 1 d . . . . .
H16B H -0.043(2) 0.197(2) 1.160(3) 0.038(8) Uiso 1 1 d . . . . .
H16C H 0.022(2) 0.294(2) 1.222(3) 0.046(8) Uiso 1 1 d . . . . .

loop_
_atom_site_aniso_label
_atom_site_aniso_U_11
_atom_site_aniso_U_22
_atom_site_aniso_U_33
_atom_site_aniso_U_23
_atom_site_aniso_U_13
_atom_site_aniso_U_12
N1 0.0237(8) 0.0237(8) 0.0226(9) -0.0005(6) 0.0005(6) 0.0125(6)
N2 0.0246(8) 0.0249(8) 0.0234(9) -0.0028(6) -0.0026(6) 0.0122(6)
N3 0.0224(7) 0.0207(7) 0.0231(8) 0.0018(6) 0.0010(6) 0.0100(6)
N4 0.0208(7) 0.0220(7) 0.0234(9) -0.0005(6) -0.0015(6) 0.0097(6)
N5 0.0233(7) 0.0254(8) 0.0247(8) -0.0034(6) -0.0020(6) 0.0119(6)
N6 0.0250(8) 0.0243(8) 0.0243(7) -0.0029(6) -0.0010(6) 0.0134(6)
N7 0.0293(9) 0.0293(9) 0.0232(15) 0.000 0.000 0.0147(5)
N8 0.0229(8) 0.0271(8) 0.0275(9) 0.0009(6) 0.0006(6) 0.0118(7)
N9 0.0253(8) 0.0253(8) 0.0239(14) 0.000 0.000 0.0127(4)
N10 0.0251(8) 0.0220(8) 0.0264(10) -0.0021(6) 0.0002(6) 0.0116(6)
N11 0.0271(8) 0.0271(8) 0.0249(15) 0.000 0.000 0.0136(4)
N12 0.0289(8) 0.0286(8) 0.0285(8) -0.0024(7) -0.0048(7) 0.0162(7)
N13 0.0279(9) 0.0316(10) 0.0367(10) -0.0033(8) -0.0031(8) 0.0137(8)
N14 0.0321(9) 0.0322(10) 0.0350(10) 0.0016(8) -0.0044(8) 0.0125(8)
N15 0.0450(12) 0.0361(10) 0.0350(10) 0.0012(8) 0.0005(9) 0.0201(10)
N16 0.0326(9) 0.0332(10) 0.0327(9) -0.0033(8) 0.0024(7) 0.0176(8)
N17 0.0610(15) 0.0468(13) 0.0521(14) 0.0112(11) 0.0119(11) 0.0323(12)
N18 0.0690(17) 0.0600(16) 0.0560(15) 0.0066(12) 0.0137(12) 0.0441(14)
C1 0.0399(14) 0.0338(12) 0.0578(16) -0.0049(11) 0.0142(12) 0.0129(11)
C2 0.0612(17) 0.0434(14) 0.0345(12) 0.0067(11) 0.0095(11) 0.0290(13)
Be1 0.0256(12) 0.0256(12) 0.022(2) 0.000 0.000 0.0128(6)
Be2 0.0203(10) 0.0225(11) 0.0247(12) 0.0004(8) 0.0005(8) 0.0105(9)
Be3 0.0228(11) 0.0228(11) 0.0212(19) 0.000 0.000 0.0114(6)
Be4 0.0232(11) 0.0195(10) 0.0232(11) -0.0008(8) 0.0006(8) 0.0105(9)
Be5 0.0250(11) 0.0250(11) 0.0200(17) 0.000 0.000 0.0125(6)
Be6 0.0236(11) 0.0246(11) 0.0267(11) -0.0024(9) -0.0032(9) 0.0135(9)

loop_
_atom_type_symbol
_atom_type_description
_atom_type_scat_dispersion_real
_atom_type_scat_dispersion_imag
_atom_type_scat_source
C C 0.0181 0.0091 'International Tables Vol C Tables 4.2.6.8 and 6.1.1.4'
H H 0.0000 0.0000 'International Tables Vol C Tables 4.2.6.8 and 6.1.1.4'
Be Be 0.0038 0.0014 'International Tables Vol C Tables 4.2.6.8 and 6.1.1.4'
N N 0.0311 0.0180 'International Tables Vol C Tables 4.2.6.8 and 6.1.1.4'

loop_
_geom_angle_atom_site_label_1
_geom_angle_atom_site_label_2
_geom_angle_atom_site_label_3
_geom_angle
_geom_angle_site_symmetry_1
_geom_angle_site_symmetry_3
_geom_angle_publ_flag
Be2 N1 Be2 109.44(17) . 3_565 ?
Be1 N2 Be2 109.67(18) . . ?
Be3 N3 Be4 109.72(17) . . ?
Be4 N4 Be4 109.98(17) . 3 ?
Be6 N5 Be6 109.64(18) . 2_655 ?
Be6 N6 Be5 109.27(18) . . ?
N2 Be1 N2 109.39(14) 3_565 2_665 ?
N2 Be1 N2 109.39(14) 3_565 . ?
N2 Be1 N2 109.39(14) 2_665 . ?
N2 Be1 N7 109.55(14) 3_565 . ?
N2 Be1 N7 109.55(14) 2_665 . ?
N2 Be1 N7 109.55(14) . . ?
N1 Be2 N2 108.36(15) . . ?
N1 Be2 N1 110.02(17) . 2_665 ?
N2 Be2 N1 109.92(15) . 2_665 ?
N1 Be2 N8 110.28(15) . . ?
N2 Be2 N8 109.53(15) . . ?
N1 Be2 N8 108.72(14) 2_665 . ?
N3 Be3 N3 109.50(13) 2 3 ?
N3 Be3 N3 109.50(13) 2 . ?
N3 Be3 N3 109.50(13) 3 . ?
N3 Be3 N9 109.44(13) 2 . ?
N3 Be3 N9 109.44(13) 3 . ?
N3 Be3 N9 109.44(13) . . ?
N4 Be4 N4 108.93(16) . 2 ?
N4 Be4 N3 108.97(14) . . ?
N4 Be4 N3 109.71(15) 2 . ?
N4 Be4 N10 110.21(15) . . ?
N4 Be4 N10 109.65(14) 2 . ?
N3 Be4 N10 109.35(14) . . ?
N6 Be5 N6 109.52(14) . 3_665 ?
N6 Be5 N6 109.52(14) . 2_655 ?
N6 Be5 N6 109.52(14) 3_665 2_655 ?
N6 Be5 N11 109.42(14) . . ?
N6 Be5 N11 109.42(14) 3_665 . ?
N6 Be5 N11 109.42(14) 2_655 . ?
N5 Be6 N6 108.41(15) . . ?
N5 Be6 N5 109.94(17) . 3_665 ?
N6 Be6 N5 110.02(15) . 3_665 ?
N5 Be6 N12 108.84(15) . . ?
N6 Be6 N12 111.54(15) . . ?
N5 Be6 N12 108.08(15) 3_665 . ?

loop_
_geom_bond_atom_site_label_1
_geom_bond_atom_site_label_2
_geom_bond_distance
_geom_bond_site_symmetry_2
_geom_bond_publ_flag
N1 Be2 1.715(3) . ?
N1 Be2 1.718(3) 3_565 ?
N2 Be1 1.713(2) . ?
N2 Be2 1.717(3) . ?
N3 Be3 1.711(2) . ?
N3 Be4 1.721(3) . ?
N4 Be4 1.714(3) . ?
N4 Be4 1.716(3) 3 ?
N5 Be6 1.710(3) . ?
N5 Be6 1.716(3) 2_655 ?
N6 Be6 1.715(3) . ?
N6 Be5 1.719(2) . ?
N7 Be1 1.806(5) . ?
N8 Be2 1.787(3) . ?
N9 Be3 1.795(5) . ?
N10 Be4 1.787(3) . ?
N11 Be5 1.798(5) . ?
N12 Be6 1.801(3) . ?
N17 C1 1.079(3) . ?
N18 C2 1.072(4) . ?

loop_
_geom_hbond_atom_site_label_D
_geom_hbond_atom_site_label_H
_geom_hbond_atom_site_label_A
_geom_hbond_distance_DH
_geom_hbond_distance_HA
_geom_hbond_distance_DA
_geom_hbond_angle_DHA
_geom_hbond_site_symmetry_A
_geom_hbond_publ_flag
N8 H8C N13 0.91 2.29 3.161(3) 160.7 . yes
N9 H9A N14 0.91 2.35 3.237(2) 165.9 3 yes
N9 H9B N14 0.91 2.35 3.237(2) 165.9 . yes
N9 H9C N14 0.91 2.35 3.237(2) 165.9 2 yes
N10 H10B N16 0.91 2.33 3.232(3) 171.4 . yes
N10 H10C N18 0.91 2.35 3.245(3) 169.3 . yes
N11 H11A N17 0.91 2.28 3.193(3) 176.5 2_655 yes
N11 H11B N17 0.91 2.28 3.193(3) 176.5 3_665 yes
N11 H11C N17 0.91 2.28 3.193(3) 176.5 . yes
N12 H12A N17 0.91 2.33 3.224(3) 166.1 2_656 yes
N12 H12B N18 0.91 2.59 3.478(3) 166.3 1_656 yes
N13 H13A N17 0.81(3) 2.47(3) 3.277(3) 172(2) 2_554 yes
N13 H13B N17 0.99(3) 2.46(3) 3.446(3) 173(3) 3_564 yes
N13 H13C N18 0.92(3) 2.47(3) 3.360(3) 163(3) 1_554 yes
N14 H14B N15 0.82(3) 2.45(3) 3.243(3) 163(3) . yes
N14 H14C N16 0.98(3) 2.38(3) 3.345(3) 170(3) 2_554 yes
N15 H15B N18 0.98(3) 2.51(3) 3.491(4) 174(3) 2 yes
N16 H16A N13 0.94(3) 2.42(3) 3.331(3) 165(3) 1_556 yes
N16 H16B N14 0.83(3) 2.67(3) 3.473(3) 162(3) 1_556 yes
